data_1521401
loop_
_publ_author_name
'Kim, S.-J.'
'Hu, S.-Q.'
'Huang, B.-Q.'
'Uher, C.'
'Corbett, J.D.'
'Hogan, T.'
'Kanatzidis, M.G.'

_publ_section_title
;
 Structure and thermoelectric properties of Ba6 Ge25-x, Ba6 Ge23 Sn2, and
 Ba6 Ge22 In3: Zintl phases with a chiral clathrate structure
;
_journal_name_full 'Journal of Solid State Chemistry'
_journal_page_first 321
_journal_page_last 329
_journal_volume 153
_journal_year 2000
_chemical_formula_sum 'Ba6 Ge24'
_space_group_IT_number 213
_symmetry_space_group_name_Hall 'P 4bd 2ab 3'
_symmetry_space_group_name_H-M 'P 41 3 2'
_cell_angle_alpha 90
_cell_angle_beta 90
_cell_angle_gamma 90
_cell_formula_units_Z 4
_cell_length_a 14.5483
_cell_length_b 14.5483
_cell_length_c 14.5483
_cell_volume 3079.192
_citation_journal_id_ASTM JSSCBI
_cod_data_source_file Kim_JSSCBI_2000_1980.cif
_cod_data_source_block Ba6Ge24
_cod_database_code 1521401

loop_
_symmetry_equiv_pos_as_xyz
x,y,z
-y+1/4,x+3/4,z+1/4
-x+1/2,-y,z+1/2
y+1/4,-x+1/4,z+3/4
x+1/2,-y+1/2,-z
y+3/4,x+1/4,-z+1/4
-x,y+1/2,-z+1/2
-y+3/4,-x+3/4,-z+3/4
z,x,y
-x+1/4,z+3/4,y+1/4
-z+1/2,-x,y+1/2
x+1/4,-z+1/4,y+3/4
z+1/2,-x+1/2,-y
x+3/4,z+1/4,-y+1/4
-z,x+1/2,-y+1/2
-x+3/4,-z+3/4,-y+3/4
y,z,x
y+1/2,-z+1/2,-x
z+3/4,y+1/4,-x+1/4
-y,z+1/2,-x+1/2
-z+3/4,-y+3/4,-x+3/4
-y+1/2,-z,x+1/2
z+1/4,-y+1/4,x+3/4
-z+1/4,y+3/4,x+1/4

loop_
_atom_site_label
_atom_site_type_symbol
_atom_site_fract_x
_atom_site_fract_y
_atom_site_fract_z
_atom_site_occupancy
_atom_site_U_iso_or_equiv
Ba2 Ba 0.625 0.875 0.125 1 0.0
Ge5 Ge 0.1257 0.2597 0.9348 0.972 0.0
Ba1 Ba 0.0601 0.0601 0.0601 1 0.0
Ge1 Ge 0.9996 0.2966 0.0428 0.938 0.0
Ba3 Ba 0.1883 0.4383 0.125 1 0.0
Ge3 Ge 0.8634 0.9154 0.0845 0.98 0.0
Ge2 Ge 0.8307 0.0807 0.125 0.944 0.0
Ge4 Ge 0.9246 0.9246 0.9246 1 0.0
Ge6 Ge 0.969 0.469 0.031 0.911 0.0
